data_1509246
loop_
_publ_author_name
'Ruck, M.'

_publ_section_title
;
 Synthese und Kristallstrukturen der quaternaeren Chalkogenidchloride Ag
 Bi2 S3 Cl und Ag Bi2 Se3 Cl
;
_journal_name_full 'Zeitschrift fuer Anorganische und Allgemeine Chemie'
_journal_page_first 1537
_journal_page_last 1540
_journal_paper_doi 10.1002/1521-3749(200207)628:7<1537::AID-ZAAC1537>3.0.CO;2-M
_journal_volume 628
_journal_year 2002
_chemical_formula_sum 'Ag Bi2 Cl S3'
_chemical_name_systematic 'Ag (Bi2 S3 Cl)'
_space_group_IT_number 11
_symmetry_space_group_name_Hall '-P 2yb'
_symmetry_space_group_name_H-M 'P 1 21/m 1'
_cell_angle_alpha 90
_cell_angle_beta 103.18
_cell_angle_gamma 90
_cell_formula_units_Z 2
_cell_length_a 7.765
_cell_length_b 3.999
_cell_length_c 10.829
_cell_volume 327.407
_citation_journal_id_ASTM ZAACAB
_cod_data_source_file silver1-2_99.cif
_cod_data_source_block Ag1Bi2Cl1S3
_cod_original_formula_sum 'Ag1 Bi2 Cl1 S3'
_cod_database_code 1509246

loop_
_symmetry_equiv_pos_as_xyz
x,y,z
-x,y+1/2,-z
-x,-y,-z
x,-y-1/2,z

loop_
_atom_site_label
_atom_site_type_symbol
_atom_site_fract_x
_atom_site_fract_y
_atom_site_fract_z
_atom_site_occupancy
_atom_site_U_iso_or_equiv
S3 S-2 0.04252 0.25 0.14656 1 0.0
Ag1 Ag+1 0.05921 0.25 0.40581 1 0.0
S2 S-2 0.6827 0.25 0.58521 1 0.0
S1 S-2 0.1993 0.25 0.66085 1 0.0
Cl1 Cl-1 0.59583 0.25 0.8966 1 0.0
Bi2 Bi+3 0.53801 0.25 0.34548 1 0.0
Bi1 Bi+3 0.18535 0.25 0.9271 1 0.0
